data_2001486
loop_
_publ_author_name
'Marzotto, A.'
'Clemente, D. A.'
'Valle, G.'

_publ_section_title
;
 Structure of aquachloro[tris(2-aminoethyl)amine]nickel(II) chloride
 monohydrate
;
_journal_issue 7
_journal_name_full 'Acta Crystallographica Section C'
_journal_page_first 1252
_journal_page_last 1255
_journal_paper_doi 10.1107/S0108270193001416
_journal_volume 49
_journal_year 1993
_chemical_formula_moiety 'C6 H20 Cl1 N4 Ni1 O1,Cl1,H2 O1'
_chemical_formula_sum 'C6 H22 Cl2 N4 Ni O2'
_chemical_formula_weight 311.88
_symmetry_cell_setting monoclinic
_symmetry_space_group_name_Hall '-P 2yab'
_symmetry_space_group_name_H-M 'P 1 21/a 1'
_cell_angle_alpha 90.
_cell_angle_beta 106.80(2)
_cell_angle_gamma 90.
_cell_formula_units_Z 4
_cell_length_a 14.117(2)
_cell_length_b 11.040(2)
_cell_length_c 8.8280(10)
_cell_volume 1317.1(4)
_diffrn_radiation_type Mo
_diffrn_radiation_wavelength 0.7107
_exptl_absorpt_coefficient_mu 1.879
_exptl_crystal_density_diffrn 1.57
_exptl_crystal_F_000 656
_cod_data_source_file na1022.cif
_cod_data_source_block na1022_structure_1_of_1
_cod_original_cell_volume 1317.0(10)
_cod_original_formula_sum 'C6 H22 Cl2 N4 Ni1 O2'
_cod_database_code 2001486

loop_
_atom_site_label
_atom_site_fract_x
_atom_site_fract_y
_atom_site_fract_z
_atom_site_U_iso_or_equiv
Ni .28573(2) .02382(2) .87905(3) .02520(10)
Cl(1) .35464(4) -.04317(6) 1.14869(7) .0401(2)
Cl(2) .05426(4) .18146(5) .17082(8) .0443(2)
O(1W) .25070(10) -.1708(2) .8154(2) .0410(6)
O(2W) .4134(2) .2061(2) 1.3492(3) .0508(7)
N(10) .22320(10) .0850(2) .6455(2) .0267(5)
N(11) .40720(10) -.0150(2) .7924(3) .0332(6)
N(12) .32360(10) .2073(2) .9198(2) .0328(6)
N(13) .1405(2) .0366(2) .8931(3) .0339(6)
C(9) .3820(2) .0076(2) .6193(3) .0380(8)
C(10) .2705(2) .0111(2) .5470(3) .0351(7)
C(11) .2432(2) .2169(2) .6357(3) .0346(7)
C(12) .3314(2) .2587(2) .7704(3) .0349(6)
C(13) .1148(2) .0619(2) .6081(3) .0363(7)
C(14) .0788(2) .0977(2) .7487(3) .0400(7)
H(1W1) .295(3) -.223(3) .821(4) ?
H(2W1) .201(3) -.202(3) .769(4) ?
H(1W2) .402(3) .145(4) 1.316(5) ?
H(2W2) .457(4) .221(5) 1.311(7) ?
H(1N11) .456(3) .016(3) .846(4) ?
H(2N11) .423(2) -.091(3) .811(4) ?
H(1N12) .277(2) .244(3) .947(3) ?
H(2N12) .375(2) .219(2) .988(3) ?
H(1N13) .114(2) -.034(3) .895(4) ?
H(2N13) .142(3) .076(4) .973(4) ?
H(1C9) .414(2) .087(3) .611(3) ?
H(2C9) .412(2) -.059(3) .567(3) ?
H(1C10) .243(2) -.062(2) .542(3) ?
H(2C10) .255(2) .046(2) .449(4) ?
H(1C11) .245(2) .237(3) .537(4) ?
H(2C11) .184(2) .260(2) .640(3) ?
H(1C12) .321(2) .352(3) .770(3) ?
H(2C12) .394(3) .231(3) .763(4) ?
H(1C13) .081(2) .112(2) .513(3) ?
H(2C13) .105(2) -.028(2) .595(3) ?
H(1C14) .008(2) .072(3) .728(4) ?
H(2C14) .089(2) .190(3) .777(3) ?

loop_
_geom_angle_atom_site_label_1
_geom_angle_atom_site_label_2
_geom_angle_atom_site_label_3
_geom_angle
N(12) Ni N(13) 97.5(2)
N(11) Ni N(12) 93.70(10)
N(10) Ni N(12) 82.67(8)
O(1W) Ni N(13) 86.0(2)
O(1W) Ni N(11) 81.80(10)
Cl(1) Ni N(13) 94.90(10)
Cl(1) Ni N(11) 99.00(10)
Cl(1) Ni O(1W) 87.16(6)
Ni N(10) C(11) 109.7(2)
C(11) N(10) C(13) 110.7(2)
C(10) N(10) C(11) 112.2(3)
Ni N(12) C(12) 107.5(2)
N(11) C(9) C(10) 110.3(3)
N(10) C(11) C(12) 112.1(2)
N(10) C(13) C(14) 109.8(3)
N(11) Ni N(13) 161.00(10)
N(10) Ni N(13) 84.0(2)
N(10) Ni N(11) 82.20(10)
O(1W) Ni N(12) 174.5(2)
O(1W) Ni N(10) 93.57(9)
Cl(1) Ni N(12) 96.69(8)
Cl(1) Ni N(10) 178.61(8)
Ni N(10) C(13) 106.0(2)
Ni N(10) C(10) 105.4(2)
C(10) N(10) C(13) 112.5(2)
Ni N(11) C(9) 111.1(3)
Ni N(13) C(14) 108.8(3)
N(10) C(10) C(9) 110.8(2)
N(12) C(12) C(11) 109.1(2)
N(13) C(14) C(13) 109.4(3)

loop_
_geom_bond_atom_site_label_1
_geom_bond_atom_site_label_2
_geom_bond_distance
Ni Cl(1) 2.413(3)
Ni N(10) 2.105(3)
Ni N(12) 2.100(2)
N(10) C(10) 1.484(3)
N(10) C(13) 1.491(3)
N(12) C(12) 1.469(3)
C(9) C(10) 1.519(4)
C(13) C(14) 1.524(4)
Ni O(1W) 2.239(2)
Ni N(11) 2.114(3)
Ni N(13) 2.095(2)
N(10) C(11) 1.491(3)
N(11) C(9) 1.486(4)
N(13) C(14) 1.482(4)
C(11) C(12) 1.524(4)
